data_4501342
loop_
_publ_author_name
'Seidlhofer, Beatrix'
'Djamil, John'
'N\"ather, Christian'
'Bensch, Wolfgang'

_publ_section_title
;
 From Zero- to Three-Dimensional Thioantimonates: [Ni(aepa)2]3Sb6S12(aepa
 = C5H15N3=N-(aminoethyl)-1,3-propandiamine), Containing the Unique
 [Sb6S12]6--Cyclic Anion, [Ni(aepa)2]6(Sb3S6)2(SO4)3&#x00B7;2H2O, with
 Isolated [Sb3S6]3--anions and [Ni(aepa)2]Sb4S7, Characterized by a
 Three-Dimensional Network Structure
;
_journal_issue 12
_journal_name_full 'Crystal Growth &amp; Design'
_journal_page_first 5554
_journal_paper_doi 10.1021/cg201122e
_journal_volume 11
_journal_year 2011
_chemical_formula_moiety '6(C10 H30 N6 Ni), 3(O4 S), 2(S6 Sb3), O2'
_chemical_formula_sum 'C60 H180 N36 Ni6 O14 S15 Sb6'
_chemical_formula_weight 3198.09
_chemical_name_common '[Ni(aepa)2]6(Sb3S6)2(SO4)3*2H2O'
_chemical_name_systematic
; 
 ? 
;
_space_group_IT_number 2
_symmetry_cell_setting triclinic
_symmetry_space_group_name_Hall '-P 1'
_symmetry_space_group_name_H-M 'P -1'
_atom_sites_solution_hydrogens geom
_atom_sites_solution_primary direct
_atom_sites_solution_secondary difmap
_audit_creation_method SHELXL-97
_cell_angle_alpha 73.635(7)
_cell_angle_beta 85.432(7)
_cell_angle_gamma 63.200(7)
_cell_formula_units_Z 1
_cell_length_a 13.3436(8)
_cell_length_b 14.1266(9)
_cell_length_c 18.3991(12)
_cell_measurement_reflns_used 9945
_cell_measurement_temperature 293(2)
_cell_measurement_theta_max 25.00
_cell_measurement_theta_min 2.12
_cell_volume 2965.7(4)
_computing_cell_refinement 'STOE-IPDS Program Package'
_computing_data_collection 'STOE-IPDS Program Package'
_computing_data_reduction 'STOE-IPDS Program Package'
_computing_molecular_graphics 'Bruker SHELXTL'
_computing_publication_material 'Bruker SHELXTL'
_computing_structure_refinement 'SHELXL-97 (Sheldrick, 1997)'
_computing_structure_solution 'SHELXS-97 (Sheldrick, 1990)'
_diffrn_ambient_temperature 293(2)
_diffrn_measured_fraction_theta_full 0.954
_diffrn_measured_fraction_theta_max 0.954
_diffrn_measurement_device_type 'Stoe Imaging Plate Diffraction System'
_diffrn_measurement_method '\f scans'
_diffrn_radiation_monochromator graphite
_diffrn_radiation_source 'fine-focus sealed tube'
_diffrn_radiation_type MoK\a
_diffrn_radiation_wavelength 0.71073
_diffrn_reflns_av_R_equivalents 0.0542
_diffrn_reflns_av_sigmaI/netI 0.0825
_diffrn_reflns_limit_h_max 15
_diffrn_reflns_limit_h_min -15
_diffrn_reflns_limit_k_max 16
_diffrn_reflns_limit_k_min -16
_diffrn_reflns_limit_l_max 21
_diffrn_reflns_limit_l_min -21
_diffrn_reflns_number 19111
_diffrn_reflns_theta_full 25.00
_diffrn_reflns_theta_max 25.00
_diffrn_reflns_theta_min 2.12
_diffrn_standards_decay_% 0
_diffrn_standards_interval_count 0
_diffrn_standards_interval_time 0
_diffrn_standards_number 0
_exptl_absorpt_coefficient_mu 2.599
_exptl_absorpt_correction_type none
_exptl_crystal_colour yellow
_exptl_crystal_density_diffrn 1.791
_exptl_crystal_density_method 'not measured'
_exptl_crystal_description needles
_exptl_crystal_F_000 1622
_exptl_crystal_size_max 0.12
_exptl_crystal_size_mid 0.10
_exptl_crystal_size_min 0.08
_refine_diff_density_max 1.018
_refine_diff_density_min -0.662
_refine_diff_density_rms 0.125
_refine_ls_extinction_coef 0.00091(11)
_refine_ls_extinction_expression Fc^*^=kFc[1+0.001xFc^2^\l^3^/sin(2\q)]^-1/4^
_refine_ls_extinction_method SHELXL
_refine_ls_goodness_of_fit_ref 0.935
_refine_ls_hydrogen_treatment constr
_refine_ls_matrix_type full
_refine_ls_number_parameters 645
_refine_ls_number_reflns 9945
_refine_ls_number_restraints 87
_refine_ls_restrained_S_all 0.940
_refine_ls_R_factor_all 0.0766
_refine_ls_R_factor_gt 0.0406
_refine_ls_shift/su_max 0.001
_refine_ls_shift/su_mean 0.000
_refine_ls_structure_factor_coef Fsqd
_refine_ls_weighting_details 'calc w=1/[\s^2^(Fo^2^)+(0.0368P)^2^+0.0000P] where P=(Fo^2^+2Fc^2^)/3'
_refine_ls_weighting_scheme calc
_refine_ls_wR_factor_gt 0.0753
_refine_ls_wR_factor_ref 0.0850
_reflns_number_gt 6757
_reflns_number_total 9945
_reflns_threshold_expression >2sigma(I)
_cod_data_source_file cg201122e_si_002.cif
_cod_data_source_block bes839
_cod_original_cell_volume 2965.7(3)
_cod_original_sg_symbol_H-M P-1
_cod_database_code 4501342

loop_
_symmetry_equiv_pos_as_xyz
'x, y, z'
'-x, -y, -z'

loop_
_atom_site_label
_atom_site_type_symbol
_atom_site_fract_x
_atom_site_fract_y
_atom_site_fract_z
_atom_site_U_iso_or_equiv
_atom_site_adp_type
_atom_site_occupancy
_atom_site_symmetry_multiplicity
_atom_site_calc_flag
_atom_site_refinement_flags
_atom_site_disorder_assembly
_atom_site_disorder_group
Sb1 Sb 0.29907(4) 0.33726(3) 0.39881(2) 0.02079(11) Uani 1 1 d . . .
Sb2 Sb 0.26238(4) 0.08976(3) 0.50849(3) 0.02165(12) Uani 1 1 d . . .
Sb3 Sb 0.48512(4) 0.14120(3) 0.57011(2) 0.02295(12) Uani 1 1 d . . .
S1 S 0.17337(15) 0.25025(15) 0.39495(10) 0.0318(4) Uani 1 1 d . . .
S2 S 0.28392(16) 0.19360(16) 0.58843(10) 0.0329(4) Uani 1 1 d . . .
S3 S 0.47670(13) 0.16522(13) 0.43150(9) 0.0245(4) Uani 1 1 d . . .
S4 S 0.32892(16) 0.39318(14) 0.26978(9) 0.0307(4) Uani 1 1 d . . .
S5 S 0.10768(14) 0.06585(13) 0.56459(10) 0.0269(4) Uani 1 1 d . . .
S6 S 0.48718(16) 0.30331(14) 0.57657(12) 0.0374(5) Uani 1 1 d . . .
Ni1 Ni 0.07567(7) 0.73597(6) 0.12904(4) 0.02013(18) Uani 1 1 d . . .
N1 N 0.1917(5) 0.6852(5) 0.2250(3) 0.0313(14) Uani 1 1 d D B .
H1N H 0.1532 0.7144 0.2620 0.038 Uiso 0.60 1 calc PR A 1
H2N H 0.2232 0.6112 0.2434 0.038 Uiso 0.60 1 calc PR A 1
H3N H 0.1584 0.7258 0.2577 0.038 Uiso 0.40 1 d PR A 2
H4N H 0.2137 0.6136 0.2498 0.038 Uiso 0.40 1 d PR A 2
C1 C 0.2802(10) 0.7201(11) 0.2039(8) 0.021(3) Uiso 0.60 1 d PD B 1
H1A H 0.3175 0.7124 0.2498 0.025 Uiso 0.60 1 calc PR B 1
H1B H 0.2458 0.7977 0.1762 0.025 Uiso 0.60 1 calc PR B 1
C2 C 0.3697(11) 0.6551(10) 0.1549(7) 0.040(3) Uiso 0.60 1 d PD B 1
H2A H 0.4050 0.7004 0.1272 0.048 Uiso 0.60 1 calc PR B 1
H2B H 0.4274 0.5898 0.1886 0.048 Uiso 0.60 1 calc PR B 1
C3 C 0.3266(9) 0.6189(9) 0.0978(6) 0.028(3) Uiso 0.60 1 d PD B 1
H3A H 0.3823 0.5990 0.0605 0.034 Uiso 0.60 1 calc PR B 1
H3B H 0.3169 0.5540 0.1243 0.034 Uiso 0.60 1 calc PR B 1
N2 N 0.2187(9) 0.7067(9) 0.0585(7) 0.025(3) Uiso 0.60 1 d PD B 1
H5N H 0.2255 0.7705 0.0419 0.030 Uiso 0.60 1 calc PR B 1
C4 C 0.1932(11) 0.6816(11) -0.0081(8) 0.036(3) Uiso 0.60 1 d PD B 1
H4A H 0.1961 0.6088 0.0062 0.044 Uiso 0.60 1 calc PR B 1
H4B H 0.2471 0.6837 -0.0464 0.044 Uiso 0.60 1 calc PR B 1
C5 C 0.0738(11) 0.7706(14) -0.0387(8) 0.033(5) Uiso 0.60 1 d PD B 1
H5A H 0.0721 0.8429 -0.0550 0.040 Uiso 0.60 1 calc PR B 1
H5B H 0.0512 0.7566 -0.0819 0.040 Uiso 0.60 1 calc PR B 1
C1' C 0.0582(19) 0.799(2) -0.0406(12) 0.039(8) Uiso 0.40 1 d PD B 2
H1C H 0.0708 0.8588 -0.0344 0.047 Uiso 0.40 1 calc PR B 2
H1D H 0.0130 0.8261 -0.0874 0.047 Uiso 0.40 1 calc PR B 2
C2' C 0.1690(17) 0.7054(17) -0.0466(14) 0.059(6) Uiso 0.40 1 d PD B 2
H2C H 0.2093 0.7353 -0.0849 0.070 Uiso 0.40 1 calc PR B 2
H2D H 0.1538 0.6555 -0.0657 0.070 Uiso 0.40 1 calc PR B 2
C3' C 0.2475(17) 0.6374(14) 0.0233(10) 0.035(4) Uiso 0.40 1 d PD B 2
H3C H 0.2330 0.5752 0.0492 0.042 Uiso 0.40 1 calc PR B 2
H3D H 0.3249 0.6091 0.0087 0.042 Uiso 0.40 1 calc PR B 2
N2' N 0.2302(14) 0.7069(13) 0.0748(10) 0.027(5) Uiso 0.40 1 d PD B 2
H6N H 0.2284 0.7724 0.0478 0.032 Uiso 0.40 1 calc PR B 2
C4' C 0.3263(13) 0.6471(13) 0.1311(9) 0.026(4) Uiso 0.40 1 d PD B 2
H4C H 0.3929 0.6519 0.1088 0.032 Uiso 0.40 1 calc PR B 2
H4D H 0.3427 0.5700 0.1504 0.032 Uiso 0.40 1 calc PR B 2
C5' C 0.2908(18) 0.703(2) 0.1928(14) 0.044(9) Uiso 0.40 1 d PD B 2
H5C H 0.2698 0.7807 0.1729 0.053 Uiso 0.40 1 calc PR B 2
H5D H 0.3511 0.6702 0.2315 0.053 Uiso 0.40 1 calc PR B 2
N3 N -0.0035(5) 0.7666(5) 0.0231(3) 0.0301(13) Uani 1 1 d D B .
H7N H -0.0232 0.7129 0.0252 0.036 Uiso 0.60 1 calc PR C 1
H8N H -0.0664 0.8312 0.0136 0.036 Uiso 0.60 1 calc PR C 1
H9N H -0.0080 0.7056 0.0213 0.036 Uiso 0.40 1 d PR C 2
H10N H -0.0739 0.8213 0.0192 0.036 Uiso 0.40 1 d PR C 2
N11 N 0.0292(5) 0.9075(4) 0.1127(3) 0.0267(12) Uani 1 1 d . B .
H11N H 0.0858 0.9211 0.0907 0.032 Uiso 1 1 calc R . .
H12N H -0.0313 0.9475 0.0798 0.032 Uiso 1 1 calc R . .
C11 C 0.0028(7) 0.9475(6) 0.1811(4) 0.0375(19) Uani 1 1 d . . .
H11A H -0.0098 1.0237 0.1676 0.045 Uiso 1 1 calc R B .
H11B H 0.0663 0.9041 0.2178 0.045 Uiso 1 1 calc R . .
C12 C -0.1024(7) 0.9394(6) 0.2169(4) 0.044(2) Uani 1 1 d . B .
H12A H -0.1210 0.9741 0.2580 0.053 Uiso 1 1 calc R . .
H12B H -0.1645 0.9821 0.1790 0.053 Uiso 1 1 calc R . .
C13 C -0.0942(6) 0.8252(7) 0.2477(4) 0.043(2) Uani 1 1 d . . .
H13A H -0.0316 0.7807 0.2851 0.051 Uiso 1 1 calc R B .
H13B H -0.1625 0.8298 0.2727 0.051 Uiso 1 1 calc R . .
N12 N -0.0779(5) 0.7713(5) 0.1857(3) 0.0327(14) Uani 1 1 d . B .
H13N H -0.1337 0.8201 0.1497 0.039 Uiso 1 1 calc R . .
C14 C -0.0938(8) 0.6699(7) 0.2094(5) 0.053(2) Uani 1 1 d . . .
H14A H -0.1412 0.6728 0.2523 0.064 Uiso 0.80 1 calc PR B 1
H14B H -0.1318 0.6665 0.1681 0.064 Uiso 0.80 1 calc PR B 1
H14C H -0.0753 0.6375 0.2635 0.064 Uiso 0.20 1 d PR B 2
H14D H -0.1724 0.6899 0.2008 0.064 Uiso 0.20 1 d PR B 2
C15 C 0.0136(8) 0.5702(8) 0.2305(6) 0.045(3) Uani 0.80 1 d P B 1
H15A H 0.0016 0.5049 0.2410 0.054 Uiso 0.80 1 calc PR B 1
H15B H 0.0483 0.5681 0.2756 0.054 Uiso 0.80 1 calc PR B 1
C15' C -0.027(3) 0.585(3) 0.172(2) 0.042(9) Uiso 0.20 1 d P B 2
H15C H -0.0614 0.6038 0.1225 0.051 Uiso 0.20 1 calc PR B 2
H15D H -0.0244 0.5152 0.2017 0.051 Uiso 0.20 1 calc PR B 2
N13 N 0.0895(5) 0.5731(4) 0.1640(4) 0.0352(15) Uani 1 1 d . B .
H14N H 0.0669 0.5579 0.1257 0.042 Uiso 0.80 1 calc PR D 1
H15N H 0.1612 0.5232 0.1785 0.042 Uiso 0.80 1 calc PR D 1
H16N H 0.1233 0.5368 0.1291 0.042 Uiso 0.20 1 d PR D 2
H17N H 0.1295 0.5349 0.2086 0.042 Uiso 0.20 1 d PR D 2
Ni2 Ni 0.78875(7) 0.30435(6) 0.42504(5) 0.02338(19) Uani 1 1 d . . .
N21 N 0.9348(5) 0.1693(4) 0.4025(3) 0.0290(13) Uani 1 1 d D F .
H18N H 0.9929 0.1579 0.4312 0.035 Uiso 0.60 1 calc PR E 1
H19N H 0.9235 0.1087 0.4188 0.035 Uiso 0.60 1 calc PR E 1
H20N H 0.9971 0.1704 0.4169 0.035 Uiso 0.40 1 d PR E 2
H21N H 0.9350 0.1052 0.4294 0.035 Uiso 0.40 1 d PR E 2
C21 C 0.9696(11) 0.1771(11) 0.3243(6) 0.030(3) Uiso 0.60 1 d PD F 1
H21A H 1.0337 0.1085 0.3221 0.036 Uiso 0.60 1 calc PR F 1
H21B H 0.9920 0.2360 0.3073 0.036 Uiso 0.60 1 calc PR F 1
C22 C 0.8725(11) 0.2004(10) 0.2722(8) 0.042(3) Uiso 0.60 1 d PD F 1
H22A H 0.8478 0.1438 0.2931 0.050 Uiso 0.60 1 calc PR F 1
H22B H 0.9020 0.1917 0.2234 0.050 Uiso 0.60 1 calc PR F 1
C23 C 0.7661(11) 0.3153(11) 0.2578(8) 0.053(4) Uiso 0.60 1 d PD F 1
H23A H 0.7901 0.3730 0.2416 0.063 Uiso 0.60 1 calc PR F 1
H23B H 0.7189 0.3234 0.2168 0.063 Uiso 0.60 1 calc PR F 1
N22 N 0.6973(10) 0.3311(8) 0.3261(6) 0.037(3) Uiso 0.60 1 d PD F 1
H22N H 0.6742 0.2773 0.3375 0.044 Uiso 0.60 1 calc PR F 1
C24 C 0.5895(12) 0.4393(11) 0.3145(8) 0.044(4) Uiso 0.60 1 d PD F 1
H24A H 0.5377 0.4425 0.2787 0.053 Uiso 0.60 1 calc PR F 1
H24B H 0.6068 0.5011 0.2937 0.053 Uiso 0.60 1 calc PR F 1
C25 C 0.5339(10) 0.4478(12) 0.3908(7) 0.031(4) Uiso 0.60 1 d PD F 1
H25A H 0.4713 0.5201 0.3863 0.037 Uiso 0.60 1 calc PR F 1
H25B H 0.5082 0.3917 0.4104 0.037 Uiso 0.60 1 calc PR F 1
C21' C 0.552(2) 0.456(2) 0.3712(12) 0.044(7) Uiso 0.40 1 d PD F 2
H21C H 0.5288 0.3971 0.3845 0.053 Uiso 0.40 1 calc PR F 2
H21D H 0.4850 0.5215 0.3753 0.053 Uiso 0.40 1 calc PR F 2
C22' C 0.565(5) 0.475(3) 0.290(2) 0.15(2) Uiso 0.40 1 d PD F 2
H22C H 0.6084 0.5156 0.2714 0.185 Uiso 0.40 1 calc PR F 2
H22D H 0.4935 0.5118 0.2608 0.185 Uiso 0.40 1 calc PR F 2
N22' N 0.7494(11) 0.3176(10) 0.3077(8) 0.024(3) Uiso 0.40 1 d PD F 2
H23N H 0.7693 0.3690 0.2776 0.029 Uiso 0.40 1 calc PR F 2
C23' C 0.6276(14) 0.3592(18) 0.2885(14) 0.057(6) Uiso 0.40 1 d PD F 2
H23C H 0.6183 0.3531 0.2385 0.068 Uiso 0.40 1 calc PR F 2
H23D H 0.5982 0.3148 0.3248 0.068 Uiso 0.40 1 calc PR F 2
C24' C 0.8186(15) 0.2129(13) 0.2845(10) 0.031(4) Uiso 0.40 1 d PD F 2
H24C H 0.7913 0.1582 0.3056 0.038 Uiso 0.40 1 calc PR F 2
H24D H 0.8185 0.2273 0.2298 0.038 Uiso 0.40 1 calc PR F 2
C25' C 0.9337(17) 0.1765(15) 0.3183(7) 0.026(5) Uiso 0.40 1 d PD F 2
H25C H 0.9622 0.2280 0.2911 0.031 Uiso 0.40 1 calc PR F 2
H25D H 0.9839 0.1047 0.3114 0.031 Uiso 0.40 1 calc PR F 2
N23 N 0.6279(5) 0.4291(5) 0.4383(4) 0.0375(15) Uani 1 1 d D F .
H24N H 0.6114 0.4119 0.4872 0.045 Uiso 0.60 1 calc PR G 1
H25N H 0.6326 0.4931 0.4287 0.045 Uiso 0.60 1 calc PR G 1
H26N H 0.5979 0.4042 0.4804 0.045 Uiso 0.40 1 d PR G 2
H27N H 0.6331 0.4891 0.4418 0.045 Uiso 0.40 1 d PR G 2
N31 N 0.8618(6) 0.4148(5) 0.3785(3) 0.0374(15) Uani 1 1 d . F .
H28N H 0.9351 0.3736 0.3731 0.045 Uiso 1 1 calc R . .
H29N H 0.8296 0.4544 0.3317 0.045 Uiso 1 1 calc R . .
C31 C 0.8538(7) 0.4937(6) 0.4207(4) 0.0364(18) Uani 1 1 d . . .
H31A H 0.7754 0.5439 0.4232 0.044 Uiso 1 1 calc R F .
H31B H 0.8914 0.5371 0.3937 0.044 Uiso 1 1 calc R . .
C32 C 0.9072(6) 0.4335(6) 0.5011(4) 0.0326(17) Uani 1 1 d . F .
H32A H 0.9831 0.3780 0.4983 0.039 Uiso 1 1 calc R . .
H32B H 0.9126 0.4859 0.5232 0.039 Uiso 1 1 calc R . .
C33 C 0.8434(6) 0.3779(6) 0.5533(4) 0.0354(17) Uani 1 1 d . . .
H33A H 0.8720 0.3564 0.6052 0.043 Uiso 1 1 calc R F .
H33B H 0.7646 0.4304 0.5501 0.043 Uiso 1 1 calc R . .
N32 N 0.8534(4) 0.2797(4) 0.5340(3) 0.0219(11) Uani 1 1 d . F .
H30N H 0.9283 0.2340 0.5358 0.026 Uiso 1 1 calc R . .
C34 C 0.8046(6) 0.2185(6) 0.5910(4) 0.0314(16) Uani 1 1 d . . .
H34A H 0.7299 0.2689 0.6012 0.038 Uiso 1 1 calc R F .
H34B H 0.8508 0.1838 0.6379 0.038 Uiso 1 1 calc R . .
C35 C 0.7977(6) 0.1311(5) 0.5617(4) 0.0306(16) Uani 1 1 d . F .
H35A H 0.8728 0.0758 0.5568 0.037 Uiso 1 1 calc R . .
H35B H 0.7594 0.0948 0.5970 0.037 Uiso 1 1 calc R . .
N33 N 0.7351(5) 0.1849(4) 0.4867(3) 0.0283(13) Uani 1 1 d . F .
H31N H 0.6606 0.2177 0.4927 0.034 Uiso 1 1 calc R . .
H32N H 0.7494 0.1344 0.4614 0.034 Uiso 1 1 calc R . .
Ni3 Ni 0.38980(8) 0.14335(7) 0.13353(5) 0.0300(2) Uani 1 1 d . . .
N41 N 0.5133(6) -0.0129(6) 0.1229(4) 0.053(2) Uani 1 1 d . L .
H33N H 0.4901 -0.0271 0.0844 0.064 Uiso 1 1 calc R . .
H34N H 0.5773 -0.0074 0.1097 0.064 Uiso 1 1 calc R . .
C41 C 0.5403(8) -0.1094(7) 0.1908(6) 0.056(2) Uani 1 1 d . . .
H41A H 0.5621 -0.0940 0.2336 0.067 Uiso 1 1 calc R L .
H41B H 0.6038 -0.1732 0.1810 0.067 Uiso 1 1 calc R . .
C42 C 0.4430(8) -0.1358(7) 0.2108(5) 0.049(2) Uani 1 1 d . L .
H42A H 0.4677 -0.2035 0.2517 0.059 Uiso 1 1 calc R . .
H42B H 0.4203 -0.1489 0.1673 0.059 Uiso 1 1 calc R . .
C43 C 0.3420(7) -0.0468(7) 0.2347(4) 0.043(2) Uani 1 1 d . . .
H43A H 0.2856 -0.0729 0.2505 0.052 Uiso 0.50 1 calc PR H 1
H43B H 0.3644 -0.0332 0.2782 0.052 Uiso 0.50 1 calc PR H 1
H43C H 0.2857 -0.0729 0.2506 0.052 Uiso 0.50 1 d PR H 2
H43D H 0.3646 -0.0334 0.2782 0.052 Uiso 0.50 1 d PR H 2
N42 N 0.2923(5) 0.0562(5) 0.1752(3) 0.0364(15) Uani 1 1 d . J .
H35N H 0.2638 0.0467 0.1360 0.044 Uiso 1 1 calc R I 1
C44 C 0.1963(16) 0.1243(15) 0.2186(12) 0.052(5) Uiso 0.50 1 d P J 1
H44A H 0.2241 0.1215 0.2666 0.062 Uiso 0.50 1 calc PR J 1
H44B H 0.1390 0.0985 0.2278 0.062 Uiso 0.50 1 calc PR J 1
C45 C 0.1493(16) 0.2446(15) 0.1625(12) 0.052(5) Uiso 0.50 1 d P J 1
H45A H 0.1270 0.2448 0.1135 0.063 Uiso 0.50 1 calc PR J 1
H45B H 0.0843 0.2951 0.1827 0.063 Uiso 0.50 1 calc PR J 1
C44' C 0.1766(15) 0.1468(15) 0.1778(12) 0.049(4) Uiso 0.50 1 d P J 2
H44C H 0.1400 0.1791 0.1273 0.059 Uiso 0.50 1 calc PR J 2
H44D H 0.1323 0.1155 0.2108 0.059 Uiso 0.50 1 calc PR J 2
C45' C 0.1788(16) 0.2301(14) 0.2039(11) 0.048(4) Uiso 0.50 1 d P J 2
H45C H 0.2123 0.1991 0.2552 0.057 Uiso 0.50 1 calc PR J 2
H45D H 0.1026 0.2863 0.2048 0.057 Uiso 0.50 1 calc PR J 2
N43 N 0.2443(5) 0.2802(5) 0.1541(4) 0.0395(15) Uani 1 1 d . J .
H36N H 0.2554 0.2942 0.1967 0.047 Uiso 0.50 1 calc PR K 1
H37N H 0.2276 0.3410 0.1150 0.047 Uiso 0.50 1 calc PR K 1
H38N H 0.2638 0.3187 0.1767 0.047 Uiso 0.50 1 d PR K 2
H39N H 0.2044 0.3256 0.1104 0.047 Uiso 0.50 1 d PR K 2
N51 N 0.3645(11) 0.1705(10) 0.0204(7) 0.022(3) Uani 0.50 1 d P L 1
H40N H 0.4265 0.1203 0.0053 0.027 Uiso 0.50 1 calc PR L 1
H41N H 0.3078 0.1547 0.0148 0.027 Uiso 0.50 1 calc PR L 1
N51' N 0.3020(14) 0.2107(11) 0.0143(8) 0.035(3) Uani 0.50 1 d P L 2
H42N H 0.3147 0.1539 -0.0043 0.042 Uiso 0.50 1 calc PR L 2
H43N H 0.2273 0.2483 0.0175 0.042 Uiso 0.50 1 calc PR L 2
C51 C 0.3395(10) 0.2767(8) -0.0327(6) 0.068(3) Uani 1 1 d . . .
H51A H 0.2597 0.3249 -0.0333 0.082 Uiso 0.50 1 calc PR L 1
H51B H 0.3565 0.2673 -0.0832 0.082 Uiso 0.50 1 calc PR L 1
H51C H 0.2732 0.3367 -0.0625 0.082 Uiso 0.50 1 d PR L 2
H51D H 0.3847 0.2355 -0.0674 0.082 Uiso 0.50 1 d PR L 2
C52 C 0.4024(9) 0.3295(7) -0.0145(7) 0.076(3) Uani 1 1 d . L .
H52A H 0.4674 0.3074 -0.0449 0.091 Uiso 0.50 1 calc PR M 1
H52B H 0.3563 0.4071 -0.0390 0.091 Uiso 0.50 1 calc PR M 1
H52C H 0.3525 0.4027 -0.0098 0.091 Uiso 0.50 1 d PR M 2
H52D H 0.4553 0.3348 -0.0528 0.091 Uiso 0.50 1 d PR M 2
C53 C 0.4437(13) 0.3308(12) 0.0482(9) 0.031(3) Uani 0.50 1 d P L 1
H53A H 0.3825 0.3779 0.0731 0.038 Uiso 0.50 1 calc PR L 1
H53B H 0.4955 0.3630 0.0343 0.038 Uiso 0.50 1 calc PR L 1
N52 N 0.5045(18) 0.218(2) 0.1042(11) 0.034(5) Uani 0.50 1 d P L 1
H44N H 0.5578 0.1757 0.0774 0.040 Uiso 0.50 1 calc PR L 1
C53' C 0.499(2) 0.2975(19) 0.1163(14) 0.071(6) Uani 0.50 1 d P L 2
H53C H 0.5329 0.3419 0.0855 0.085 Uiso 0.50 1 calc PR L 2
H53D H 0.4314 0.3447 0.1369 0.085 Uiso 0.50 1 calc PR L 2
N52' N 0.4732(18) 0.2391(19) 0.0728(12) 0.034(5) Uani 0.50 1 d P L 2
H45N H 0.5408 0.1899 0.0612 0.041 Uiso 0.50 1 calc PR L 2
C54 C 0.5715(10) 0.2148(8) 0.1721(6) 0.068(3) Uani 1 1 d . . .
H54A H 0.6452 0.2092 0.1582 0.081 Uiso 0.50 1 calc PR L 1
H54B H 0.5303 0.2789 0.1910 0.081 Uiso 0.50 1 calc PR L 1
H54C H 0.5797 0.2549 0.2044 0.081 Uiso 0.50 1 d PR L 2
H54D H 0.6418 0.1895 0.1471 0.081 Uiso 0.50 1 d PR L 2
C55 C 0.5789(7) 0.1144(7) 0.2263(5) 0.051(2) Uani 1 1 d . L .
H55A H 0.6154 0.1034 0.2736 0.061 Uiso 1 1 calc R . .
H55B H 0.6240 0.0517 0.2067 0.061 Uiso 1 1 calc R . .
N53 N 0.4652(5) 0.1214(5) 0.2405(4) 0.0407(16) Uani 1 1 d . L .
H54N H 0.4231 0.1788 0.2594 0.049 Uiso 1 1 calc R . .
H55N H 0.4701 0.0592 0.2743 0.049 Uiso 1 1 calc R . .
S7 S -0.26670(14) 1.02838(13) 0.00293(9) 0.0235(3) Uani 1 1 d . . .
O1 O -0.2479(4) 0.9272(4) 0.0631(3) 0.0361(12) Uani 1 1 d . . .
O2 O -0.1963(5) 0.9997(5) -0.0606(3) 0.0490(15) Uani 1 1 d . . .
O3 O -0.3842(5) 1.0836(6) -0.0247(3) 0.072(2) Uani 1 1 d . . .
O4 O -0.2418(9) 1.0991(6) 0.0337(3) 0.100(3) Uani 1 1 d . . .
S8 S -0.0168(7) 0.4888(5) 0.0233(3) 0.070(3) Uani 0.50 1 d PD . .
O11 O -0.1123(10) 0.5177(12) -0.0265(7) 0.079(4) Uiso 0.50 1 d PD . .
O12 O -0.003(3) 0.569(2) 0.041(2) 0.131(9) Uiso 0.25 1 d PD . 1
O13 O -0.025(3) 0.406(3) 0.0939(12) 0.131(9) Uiso 0.25 1 d PD . 1
O14 O 0.0833(17) 0.416(3) -0.0155(19) 0.131(9) Uiso 0.25 1 d PD . 1
O12' O 0.040(3) 0.558(3) -0.011(2) 0.141(10) Uiso 0.25 1 d PD . 2
O13' O -0.052(3) 0.507(3) 0.0973(12) 0.141(10) Uiso 0.25 1 d PD . 2
O14' O 0.063(3) 0.3727(16) 0.033(2) 0.141(10) Uiso 0.25 1 d PD . 2
O21 O -0.132(2) 0.454(2) 0.1548(15) 0.145(9) Uiso 0.50 1 d P . 1
O21' O -0.190(2) 0.4805(18) 0.1936(13) 0.118(7) Uiso 0.50 1 d P N 2

loop_
_atom_site_aniso_label
_atom_site_aniso_U_11
_atom_site_aniso_U_22
_atom_site_aniso_U_33
_atom_site_aniso_U_23
_atom_site_aniso_U_13
_atom_site_aniso_U_12
Sb1 0.0199(2) 0.0152(2) 0.0243(2) -0.00720(17) 0.00327(18) -0.00466(17)
Sb2 0.0162(2) 0.0183(2) 0.0314(3) -0.00896(18) 0.00338(18) -0.00769(17)
Sb3 0.0236(2) 0.0225(2) 0.0247(2) -0.00466(18) -0.00324(18) -0.01234(19)
S1 0.0241(9) 0.0360(10) 0.0338(10) -0.0011(8) -0.0039(7) -0.0162(8)
S2 0.0337(10) 0.0492(11) 0.0345(10) -0.0246(8) 0.0158(8) -0.0290(9)
S3 0.0176(8) 0.0257(8) 0.0226(8) -0.0059(7) 0.0023(6) -0.0039(6)
S4 0.0364(10) 0.0250(9) 0.0239(9) 0.0000(7) 0.0020(7) -0.0121(8)
S5 0.0213(9) 0.0259(8) 0.0373(10) -0.0084(7) 0.0047(7) -0.0146(7)
S6 0.0269(10) 0.0264(9) 0.0676(13) -0.0221(9) 0.0088(9) -0.0151(8)
Ni1 0.0198(4) 0.0175(4) 0.0210(4) -0.0040(3) 0.0005(3) -0.0072(3)
N1 0.036(4) 0.024(3) 0.032(3) -0.005(2) -0.007(3) -0.012(3)
N3 0.026(3) 0.029(3) 0.033(3) -0.011(3) -0.004(3) -0.008(3)
N11 0.029(3) 0.025(3) 0.021(3) -0.007(2) 0.002(2) -0.007(2)
C11 0.048(5) 0.029(4) 0.030(4) -0.016(3) -0.009(3) -0.006(3)
C12 0.051(5) 0.037(4) 0.032(4) -0.018(3) 0.004(4) -0.003(4)
C13 0.024(4) 0.060(5) 0.030(4) -0.013(4) 0.013(3) -0.009(4)
N12 0.026(3) 0.040(3) 0.029(3) -0.005(3) 0.004(3) -0.015(3)
C14 0.057(6) 0.055(5) 0.054(5) -0.008(4) 0.017(4) -0.037(5)
C15 0.033(6) 0.038(6) 0.054(7) 0.009(5) -0.004(5) -0.020(5)
N13 0.025(3) 0.022(3) 0.053(4) 0.000(3) -0.003(3) -0.011(3)
Ni2 0.0234(5) 0.0185(4) 0.0307(5) -0.0079(3) -0.0037(4) -0.0100(3)
N21 0.034(3) 0.028(3) 0.028(3) -0.014(2) 0.006(3) -0.013(3)
N23 0.024(3) 0.022(3) 0.065(4) -0.010(3) -0.008(3) -0.008(2)
N31 0.045(4) 0.033(3) 0.039(4) -0.012(3) 0.000(3) -0.020(3)
C31 0.037(4) 0.028(4) 0.056(5) -0.015(3) 0.009(4) -0.023(3)
C32 0.033(4) 0.040(4) 0.047(4) -0.026(3) 0.011(3) -0.027(3)
C33 0.037(4) 0.045(4) 0.045(4) -0.030(4) 0.009(3) -0.026(4)
N32 0.017(3) 0.024(3) 0.030(3) -0.015(2) 0.006(2) -0.010(2)
C34 0.030(4) 0.036(4) 0.036(4) -0.019(3) 0.009(3) -0.017(3)
C35 0.020(4) 0.028(4) 0.042(4) -0.007(3) 0.009(3) -0.011(3)
N33 0.023(3) 0.020(3) 0.044(4) -0.010(3) 0.000(3) -0.011(2)
Ni3 0.0340(5) 0.0378(5) 0.0338(5) -0.0230(4) 0.0160(4) -0.0238(4)
N41 0.049(5) 0.061(5) 0.083(5) -0.052(4) 0.047(4) -0.042(4)
C41 0.048(6) 0.038(5) 0.087(7) -0.031(5) 0.010(5) -0.018(4)
C42 0.056(6) 0.044(5) 0.059(5) -0.009(4) -0.002(4) -0.034(4)
C43 0.055(5) 0.074(6) 0.024(4) -0.016(4) 0.011(4) -0.049(5)
N42 0.039(4) 0.053(4) 0.037(4) -0.022(3) 0.009(3) -0.032(3)
N43 0.036(4) 0.037(3) 0.049(4) -0.017(3) 0.000(3) -0.016(3)
N51 0.016(7) 0.007(6) 0.031(7) -0.003(5) -0.011(6) 0.006(5)
N51' 0.041(9) 0.019(8) 0.037(8) -0.010(6) -0.016(8) -0.002(7)
C51 0.098(9) 0.060(6) 0.060(6) -0.003(5) 0.004(6) -0.055(6)
C52 0.066(7) 0.031(5) 0.123(10) -0.016(5) -0.018(7) -0.014(5)
C53 0.031(8) 0.020(8) 0.048(10) -0.019(7) 0.014(7) -0.013(6)
N52 0.028(11) 0.044(12) 0.045(13) -0.036(11) 0.016(8) -0.018(9)
C53' 0.074(15) 0.076(15) 0.100(19) -0.051(15) 0.029(14) -0.054(13)
N52' 0.027(12) 0.032(12) 0.062(15) -0.033(11) 0.021(9) -0.019(9)
C54 0.079(8) 0.051(6) 0.078(7) -0.038(6) 0.038(6) -0.026(6)
C55 0.036(5) 0.051(5) 0.073(6) -0.018(5) -0.009(4) -0.024(4)
N53 0.035(4) 0.038(4) 0.058(4) -0.023(3) 0.000(3) -0.018(3)
S7 0.0238(9) 0.0214(8) 0.0236(8) -0.0055(6) 0.0019(7) -0.0093(7)
O1 0.029(3) 0.026(3) 0.045(3) 0.007(2) -0.009(2) -0.014(2)
O2 0.035(3) 0.069(4) 0.037(3) -0.014(3) 0.017(2) -0.020(3)
O3 0.029(3) 0.081(5) 0.043(4) 0.016(3) -0.006(3) 0.011(3)
O4 0.242(11) 0.075(5) 0.032(3) -0.007(3) -0.018(5) -0.115(6)
S8 0.075(5) 0.040(3) 0.088(6) -0.026(4) -0.051(5) -0.006(3)

loop_
_atom_type_symbol
_atom_type_description
_atom_type_scat_dispersion_real
_atom_type_scat_dispersion_imag
_atom_type_scat_source
C C 0.0033 0.0016 'International Tables Vol C Tables 4.2.6.8 and 6.1.1.4'
H H 0.0000 0.0000 'International Tables Vol C Tables 4.2.6.8 and 6.1.1.4'
N N 0.0061 0.0033 'International Tables Vol C Tables 4.2.6.8 and 6.1.1.4'
S S 0.1246 0.1234 'International Tables Vol C Tables 4.2.6.8 and 6.1.1.4'
Ni Ni 0.3393 1.1124 'International Tables Vol C Tables 4.2.6.8 and 6.1.1.4'
Sb Sb -0.5866 1.5461 'International Tables Vol C Tables 4.2.6.8 and 6.1.1.4'
O O 0.0106 0.0060 'International Tables Vol C Tables 4.2.6.8 and 6.1.1.4'

loop_
_geom_angle_atom_site_label_1
_geom_angle_atom_site_label_2
_geom_angle_atom_site_label_3
_geom_angle
_geom_angle_site_symmetry_1
_geom_angle_site_symmetry_3
S4 Sb1 S3 96.60(6) . .
S4 Sb1 S1 101.48(6) . .
S3 Sb1 S1 97.07(6) . .
S5 Sb2 S2 99.05(6) . .
S5 Sb2 S1 102.76(6) . .
S2 Sb2 S1 96.47(6) . .
S6 Sb3 S2 98.82(6) . .
S6 Sb3 S3 102.76(7) . .
S2 Sb3 S3 96.69(6) . .
Sb2 S1 Sb1 96.80(6) . .
Sb2 S2 Sb3 96.92(6) . .
Sb1 S3 Sb3 97.71(6) . .
N13 Ni1 N3 90.7(2) . .
N13 Ni1 N2' 100.4(5) . .
N3 Ni1 N2' 89.3(4) . .
N13 Ni1 N12 82.0(2) . .
N3 Ni1 N12 92.6(2) . .
N2' Ni1 N12 176.9(4) . .
N13 Ni1 N11 166.0(2) . .
N3 Ni1 N11 92.9(2) . .
N2' Ni1 N11 93.2(5) . .
N12 Ni1 N11 84.3(2) . .
N13 Ni1 N2 98.7(3) . .
N3 Ni1 N2 80.2(3) . .
N2' Ni1 N2 9.3(5) . .
N12 Ni1 N2 172.8(3) . .
N11 Ni1 N2 95.3(3) . .
N13 Ni1 N1 87.1(2) . .
N3 Ni1 N1 166.9(2) . .
N2' Ni1 N1 78.4(4) . .
N12 Ni1 N1 99.9(2) . .
N11 Ni1 N1 92.4(2) . .
N2 Ni1 N1 87.3(3) . .
C1 N1 C5' 13.1(10) . .
C1 N1 Ni1 112.0(7) . .
C5' N1 Ni1 106.5(11) . .
N1 C1 C2 114.6(10) . .
C3 C2 C1 115.8(11) . .
N2 C3 C2 112.1(10) . .
C4 N2 C3 111.1(10) . .
C4 N2 Ni1 107.7(8) . .
C3 N2 Ni1 114.3(8) . .
N2 C4 C5 106.5(10) . .
N3 C5 C4 107.9(10) . .
N3 C1' C2' 112.3(17) . .
C1' C2' C3' 119(2) . .
N2' C3' C2' 109.6(16) . .
C4' N2' C3' 107.3(14) . .
C4' N2' Ni1 110.9(12) . .
C3' N2' Ni1 110.0(13) . .
N2' C4' C5' 105.2(16) . .
C4' C5' N1 105.7(14) . .
C1' N3 C5 13.7(11) . .
C1' N3 Ni1 111.3(11) . .
C5 N3 Ni1 110.3(7) . .
C11 N11 Ni1 116.7(4) . .
N11 C11 C12 111.3(6) . .
C13 C12 C11 116.7(6) . .
N12 C13 C12 111.1(6) . .
C14 N12 C13 113.3(6) . .
C14 N12 Ni1 108.4(5) . .
C13 N12 Ni1 116.9(5) . .
C15' C14 C15 46.9(17) . .
C15' C14 N12 115.9(18) . .
C15 C14 N12 111.8(8) . .
C14 C15 N13 107.8(7) . .
C14 C15' N13 111(3) . .
C15' N13 C15 45.3(17) . .
C15' N13 Ni1 106.6(16) . .
C15 N13 Ni1 106.2(5) . .
N32 Ni2 N22 169.7(4) . .
N32 Ni2 N23 93.9(2) . .
N22 Ni2 N23 78.3(3) . .
N32 Ni2 N33 82.4(2) . .
N22 Ni2 N33 90.5(3) . .
N23 Ni2 N33 88.2(2) . .
N32 Ni2 N21 93.6(2) . .
N22 Ni2 N21 93.4(3) . .
N23 Ni2 N21 170.1(2) . .
N33 Ni2 N21 86.5(2) . .
N32 Ni2 N31 88.8(2) . .
N22 Ni2 N31 98.6(4) . .
N23 Ni2 N31 95.5(2) . .
N33 Ni2 N31 170.6(2) . .
N21 Ni2 N31 91.0(2) . .
N32 Ni2 N22' 171.0(4) . .
N22 Ni2 N22' 19.0(4) . .
N23 Ni2 N22' 94.5(4) . .
N33 Ni2 N22' 100.9(4) . .
N21 Ni2 N22' 78.3(4) . .
N31 Ni2 N22' 87.4(4) . .
C21 N21 C25' 19.3(8) . .
C21 N21 Ni2 118.8(6) . .
C25' N21 Ni2 109.8(8) . .
N21 C21 C22 110.0(10) . .
C21 C22 C23 118.4(11) . .
N22 C23 C22 113.9(11) . .
C23 N22 C24 116.3(10) . .
C23 N22 Ni2 114.7(9) . .
C24 N22 Ni2 109.0(8) . .
N22 C24 C25 110.2(11) . .
N23 C25 C24 101.1(10) . .
C22' C21' N23 134(3) . .
C21' C22' C23' 98(3) . .
C23' N22' C24' 110.4(14) . .
C23' N22' Ni2 114.6(13) . .
C24' N22' Ni2 113.5(9) . .
C22' C23' N22' 110(3) . .
C25' C24' N22' 102.0(12) . .
C24' C25' N21 113.4(13) . .
C25 N23 C21' 16.5(12) . .
C25 N23 Ni2 116.7(6) . .
C21' N23 Ni2 107.7(11) . .
C31 N31 Ni2 118.5(5) . .
N31 C31 C32 111.4(6) . .
C33 C32 C31 114.2(6) . .
N32 C33 C32 112.5(6) . .
C34 N32 C33 111.7(5) . .
C34 N32 Ni2 108.4(4) . .
C33 N32 Ni2 117.2(4) . .
N32 C34 C35 109.6(5) . .
N33 C35 C34 108.8(5) . .
C35 N33 Ni2 107.7(4) . .
N51 Ni3 N41 81.6(4) . .
N51 Ni3 N42 98.8(4) . .
N41 Ni3 N42 83.5(2) . .
N51 Ni3 N43 100.6(4) . .
N41 Ni3 N43 167.1(3) . .
N42 Ni3 N43 83.6(2) . .
N51 Ni3 N52' 71.5(6) . .
N41 Ni3 N52' 97.2(6) . .
N42 Ni3 N52' 170.1(5) . .
N43 Ni3 N52' 95.5(6) . .
N51 Ni3 N53 161.0(4) . .
N41 Ni3 N53 93.0(3) . .
N42 Ni3 N53 98.6(2) . .
N43 Ni3 N53 88.7(2) . .
N52' Ni3 N53 91.3(5) . .
N51 Ni3 N52 87.4(6) . .
N41 Ni3 N52 93.0(7) . .
N42 Ni3 N52 172.3(5) . .
N43 Ni3 N52 99.7(7) . .
N52' Ni3 N52 17.3(6) . .
N53 Ni3 N52 74.7(5) . .
N51 Ni3 N51' 19.0(4) . .
N41 Ni3 N51' 98.0(4) . .
N42 Ni3 N51' 91.3(4) . .
N43 Ni3 N51' 82.5(4) . .
N52' Ni3 N51' 78.7(6) . .
N53 Ni3 N51' 166.0(4) . .
N52 Ni3 N51' 96.0(6) . .
C41 N41 Ni3 117.1(5) . .
N41 C41 C42 112.3(7) . .
C41 C42 C43 114.4(7) . .
N42 C43 C42 113.3(6) . .
C43 N42 C44' 123.2(10) . .
C43 N42 C44 99.0(9) . .
C44' N42 C44 28.3(8) . .
C43 N42 Ni3 118.7(5) . .
C44' N42 Ni3 103.2(8) . .
C44 N42 Ni3 108.0(8) . .
N42 C44 C45 102.6(14) . .
N43 C45 C44 107.5(14) . .
C45' C44' N42 112.6(15) . .
C44' C45' N43 110.2(15) . .
C45' N43 C45 31.2(8) . .
C45' N43 Ni3 104.5(8) . .
C45 N43 Ni3 105.0(8) . .
C51 N51 Ni3 121.3(8) . .
C51 N51' Ni3 111.1(9) . .
N51' C51 N51 31.6(7) . .
N51' C51 C52 128.7(11) . .
N51 C51 C52 113.2(9) . .
C53 C52 C51 136.0(12) . .
C53 C52 N52' 39.8(10) . .
C51 C52 N52' 102.7(10) . .
C52 C53 N52 114.1(13) . .
C53 N52 C54 114.6(17) . .
C53 N52 Ni3 108.9(12) . .
C54 N52 Ni3 116.7(13) . .
C54 C53' N52' 102.8(18) . .
C53' N52' C52 110.6(17) . .
C53' N52' Ni3 114.8(16) . .
C52 N52' Ni3 112.7(10) . .
C53' C54 C55 137.6(13) . .
C53' C54 N52 46.8(13) . .
C55 C54 N52 99.7(12) . .
C54 C55 N53 110.4(8) . .
C55 N53 Ni3 107.6(5) . .
O4 S7 O3 110.1(5) . .
O4 S7 O1 109.2(3) . .
O3 S7 O1 108.3(4) . .
O4 S7 O2 111.4(5) . .
O3 S7 O2 108.2(3) . .
O1 S7 O2 109.7(3) . .
O12' S8 S8 102(2) 2_565 2_565
O12' S8 O14 119(3) 2_565 2_565
S8 S8 O14 89.3(17) 2_565 2_565
O12' S8 O12 169(3) 2_565 .
S8 S8 O12 82.9(18) 2_565 .
O14 S8 O12 51.1(15) 2_565 .
O12' S8 O13' 111.8(17) 2_565 .
S8 S8 O13' 145.8(18) 2_565 .
O14 S8 O13' 70.3(19) 2_565 .
O12 S8 O13' 62.9(18) . .
O12' S8 O11 52(2) 2_565 .
S8 S8 O11 85.2(10) 2_565 .
O14 S8 O11 70.3(16) 2_565 .
O12 S8 O11 120.1(14) . .
O13' S8 O11 111.5(13) . .
O12' S8 O14' 60(2) 2_565 .
S8 S8 O14' 91.2(19) 2_565 .
O14 S8 O14' 179(2) 2_565 .
O12 S8 O14' 130(2) . .
O13' S8 O14' 109.6(13) . .
O11 S8 O14' 108.9(13) . .
O12' S8 O12' 139.9(11) 2_565 .
S8 S8 O12' 38.0(17) 2_565 .
O14 S8 O12' 72(2) 2_565 .
O12 S8 O12' 45.6(18) . .
O13' S8 O12' 108.1(14) . .
O11 S8 O12' 109.6(12) . .
O14' S8 O12' 109.0(13) . .
O12' S8 O13 68(2) 2_565 .
S8 S8 O13 154.4(17) 2_565 .
O14 S8 O13 116.3(14) 2_565 .
O12 S8 O13 110.9(14) . .
O13' S8 O13 52.4(16) . .
O11 S8 O13 104.5(12) . .
O14' S8 O13 63.3(17) . .
O12' S8 O13 145.5(16) . .
O12' S8 O14 76(3) 2_565 .
S8 S8 O14 51.5(16) 2_565 .
O14 S8 O14 140.7(7) 2_565 .
O12 S8 O14 114.4(14) . .
O13' S8 O14 141.9(16) . .
O11 S8 O14 102.1(11) . .
O14' S8 O14 39.7(17) . .
O12' S8 O14 75.3(19) . .
O13 S8 O14 103.0(13) . .
O12' S8 O12 44(2) 2_565 2_565
S8 S8 O12 59.0(13) 2_565 2_565
O14 S8 O12 122.3(17) 2_565 2_565
O12 S8 O12 141.8(8) . 2_565
O13' S8 O12 155.2(16) . 2_565
O11 S8 O12 60.9(12) . 2_565
O14' S8 O12 57.4(17) . 2_565
O12' S8 O12 96.5(16) . 2_565
O13 S8 O12 104.7(13) . 2_565
O14 S8 O12 41.9(12) . 2_565
O12' S8 O11 131(3) 2_565 2_565
S8 S8 O11 59.7(9) 2_565 2_565
O14 S8 O11 106.5(17) 2_565 2_565
O12 S8 O11 59.6(15) . 2_565
O13' S8 O11 99.2(13) . 2_565
O11 S8 O11 144.8(5) . 2_565
O14' S8 O11 74.4(15) . 2_565
O12' S8 O11 41.8(13) . 2_565
O13 S8 O11 107.7(12) . 2_565
O14 S8 O11 57.2(13) . 2_565
O12 S8 O11 97.0(13) 2_565 2_565
O12' O11 S8 39.6(15) 2_565 .
O12' O11 O12 45.8(19) 2_565 2_565
S8 O11 O12 62.9(10) . 2_565
O12' O11 O14 85(2) 2_565 2_565
S8 O11 O14 47.1(11) . 2_565
O12 O11 O14 104.0(13) 2_565 2_565
O12' O11 S8 59.4(10) 2_565 2_565
S8 O11 S8 35.2(5) . 2_565
O12 O11 S8 49.3(8) 2_565 2_565
O14 O11 S8 56.6(8) 2_565 2_565
O14 O12 S8 57.6(18) 2_565 .
O14 O12 O11 123(3) 2_565 2_565
S8 O12 O11 71.1(14) . 2_565
O14 O12 S8 67.8(18) 2_565 2_565
S8 O12 S8 38.2(8) . 2_565
O11 O12 S8 56.2(12) 2_565 2_565
S8 O13 O21 119(2) . .
O12 O14 S8 71.3(18) 2_565 2_565
O12 O14 S8 70.3(19) 2_565 .
S8 O14 S8 39.3(7) 2_565 .
O12 O14 O11 132(3) 2_565 2_565
S8 O14 O11 62.6(15) 2_565 2_565
S8 O14 O11 66.2(11) . 2_565
S8 O12' O11 89(3) 2_565 2_565
S8 O12' O14' 81(2) 2_565 2_565
O11 O12' O14' 156(3) 2_565 2_565
S8 O12' S8 40.1(11) 2_565 .
O11 O12' S8 78.8(15) 2_565 .
O14' O12' S8 79.4(17) 2_565 .
O12' O14' S8 38.9(14) 2_565 .
O12' O14' S8 55.1(14) 2_565 2_565
S8 O14' S8 33.3(7) . 2_565

loop_
_geom_bond_atom_site_label_1
_geom_bond_atom_site_label_2
_geom_bond_distance
_geom_bond_site_symmetry_2
Sb1 S4 2.3442(17) .
Sb1 S3 2.4688(16) .
Sb1 S1 2.5013(18) .
Sb2 S5 2.3524(18) .
Sb2 S2 2.4617(17) .
Sb2 S1 2.4926(18) .
Sb3 S6 2.3387(17) .
Sb3 S2 2.4645(19) .
Sb3 S3 2.4811(16) .
Ni1 N13 2.131(5) .
Ni1 N3 2.132(5) .
Ni1 N2' 2.134(19) .
Ni1 N12 2.137(6) .
Ni1 N11 2.147(5) .
Ni1 N2 2.166(12) .
Ni1 N1 2.179(5) .
N1 C1 1.462(10) .
N1 C5' 1.498(14) .
C1 C2 1.545(14) .
C2 C3 1.537(13) .
C3 N2 1.478(11) .
N2 C4 1.471(12) .
C4 C5 1.541(15) .
C5 N3 1.480(11) .
C1' N3 1.465(13) .
C1' C2' 1.50(2) .
C2' C3' 1.512(19) .
C3' N2' 1.483(13) .
N2' C4' 1.474(14) .
C4' C5' 1.49(2) .
N11 C11 1.476(8) .
C11 C12 1.540(12) .
C12 C13 1.507(12) .
C13 N12 1.493(10) .
N12 C14 1.481(10) .
C14 C15' 1.45(4) .
C14 C15 1.465(13) .
C15 N13 1.529(12) .
C15' N13 1.48(4) .
Ni2 N32 2.120(5) .
Ni2 N22 2.121(10) .
Ni2 N23 2.126(6) .
Ni2 N33 2.128(6) .
Ni2 N21 2.139(5) .
Ni2 N31 2.145(6) .
Ni2 N22' 2.199(14) .
N21 C21 1.466(10) .
N21 C25' 1.524(12) .
C21 C22 1.531(14) .
C22 C23 1.568(14) .
C23 N22 1.503(12) .
N22 C24 1.528(12) .
C24 C25 1.544(15) .
C25 N23 1.467(11) .
C21' C22' 1.46(3) .
C21' N23 1.515(13) .
C22' C23' 1.46(3) .
N22' C23' 1.492(14) .
N22' C24' 1.511(13) .
C24' C25' 1.51(2) .
N31 C31 1.492(9) .
C31 C32 1.526(10) .
C32 C33 1.520(10) .
C33 N32 1.474(8) .
N32 C34 1.470(9) .
C34 C35 1.520(9) .
C35 N33 1.483(9) .
Ni3 N51 2.035(12) .
Ni3 N41 2.130(6) .
Ni3 N42 2.133(6) .
Ni3 N43 2.135(6) .
Ni3 N52' 2.15(2) .
Ni3 N53 2.162(6) .
Ni3 N52 2.17(2) .
Ni3 N51' 2.307(13) .
N41 C41 1.489(12) .
C41 C42 1.498(12) .
C42 C43 1.510(12) .
C43 N42 1.450(10) .
N42 C44' 1.505(19) .
N42 C44 1.537(19) .
C44 C45 1.58(3) .
C45 N43 1.54(2) .
C44' C45' 1.40(2) .
C45' N43 1.473(19) .
N51 C51 1.447(15) .
N51' C51 1.329(17) .
C51 C52 1.455(14) .
C52 C53 1.326(18) .
C52 N52' 1.76(2) .
C53 N52 1.52(3) .
N52 C54 1.57(2) .
C53' C54 1.35(3) .
C53' N52' 1.45(3) .
C54 C55 1.452(13) .
C55 N53 1.481(10) .
S7 O4 1.442(6) .
S7 O3 1.458(6) .
S7 O1 1.470(5) .
S7 O2 1.470(5) .
S8 O12' 0.93(3) 2_565
S8 S8 0.975(13) 2_565
S8 O14 1.21(3) 2_565
S8 O12 1.352(15) .
S8 O13' 1.457(15) .
S8 O11 1.462(11) .
S8 O14' 1.464(15) .
S8 O12' 1.482(16) .
S8 O13 1.513(15) .
S8 O14 1.541(16) .
S8 O12 1.57(3) 2_565
S8 O11 1.688(15) 2_565
O11 O12' 1.15(3) 2_565
O11 O12 1.54(4) 2_565
O11 O14 1.55(4) 2_565
O11 S8 1.688(15) 2_565
O12 O14 1.11(3) 2_565
O12 O11 1.54(4) 2_565
O12 S8 1.57(3) 2_565
O13 O21 1.75(4) .
O14 O12 1.11(3) 2_565
O14 S8 1.21(3) 2_565
O14 O11 1.55(4) 2_565
O12' S8 0.93(3) 2_565
O12' O11 1.15(3) 2_565
O12' O14' 1.29(3) 2_565
O14' O12' 1.29(3) 2_565
O14' S8 1.78(3) 2_565
